data_7705840
loop_
_publ_author_name
'Chen, Lu'
'Tan, Yu'
'Xu, Han'
'Wang, Kun'
'Chen, Zhou-Hui'
'Zheng, Nuan'
'Li, Yu-Qian'
'Lin, Li-Rong'

_publ_section_title
;
 Enhanced <i>E</i>/<i>Z</i>-photoisomerization and luminescence of
 stilbene derivative co-coordinated in di-\b-diketonate lanthanide
 complexes.
;
_journal_issue 46
_journal_name_full 'Dalton transactions (Cambridge, England : 2003)'
_journal_page_first 16745
_journal_page_last 16761
_journal_paper_doi 10.1039/d0dt03383a
_journal_volume 49
_journal_year 2020
_chemical_formula_moiety 'C47 H35 F6 N4 O5 Yb'
_chemical_formula_sum 'C47 H35 F6 N4 O5 Yb'
_chemical_formula_weight 1022.83
_space_group_crystal_system monoclinic
_space_group_IT_number 14
_space_group_name_Hall '-P 2ybc'
_space_group_name_H-M_alt 'P 1 21/c 1'
_atom_sites_solution_hydrogens geom
_audit_creation_method SHELXL-2018/1
_audit_update_record
;
2020-09-17 deposited with the CCDC.	2020-11-04 downloaded from the CCDC.
;
_cell_angle_alpha 90
_cell_angle_beta 95.4770(10)
_cell_angle_gamma 90
_cell_formula_units_Z 4
_cell_length_a 8.36140(10)
_cell_length_b 26.3721(4)
_cell_length_c 18.8632(2)
_cell_measurement_reflns_used 18608
_cell_measurement_temperature 173(2)
_cell_measurement_theta_max 77.6680
_cell_measurement_theta_min 4.0700
_cell_volume 4140.49(9)
_computing_cell_refinement 'CrysAlisPro 1.171.39.46 (Rigaku OD, 2018)'
_computing_data_collection 'CrysAlisPro 1.171.39.46 (Rigaku OD, 2018)'
_computing_data_reduction 'CrysAlisPro 1.171.39.46 (Rigaku OD, 2018)'
_computing_structure_refinement 'SHELXL-2018/1 (Sheldrick, 2018)'
_computing_structure_solution 'SHELXT 2018/2 (Sheldrick, 2018)'
_diffrn_ambient_temperature 173(2)
_diffrn_measured_fraction_theta_full 0.998
_diffrn_measured_fraction_theta_max 0.979
_diffrn_measurement_device_type 'XtaLAB Synergy, Dualflex, HyPix'
_diffrn_radiation_type CuK\a
_diffrn_radiation_wavelength 1.54184
_diffrn_reflns_av_R_equivalents 0.0447
_diffrn_reflns_av_unetI/netI 0.0355
_diffrn_reflns_Laue_measured_fraction_full 0.998
_diffrn_reflns_Laue_measured_fraction_max 0.979
_diffrn_reflns_limit_h_max 10
_diffrn_reflns_limit_h_min -10
_diffrn_reflns_limit_k_max 32
_diffrn_reflns_limit_k_min -33
_diffrn_reflns_limit_l_max 17
_diffrn_reflns_limit_l_min -23
_diffrn_reflns_number 38817
_diffrn_reflns_point_group_measured_fraction_full 0.998
_diffrn_reflns_point_group_measured_fraction_max 0.979
_diffrn_reflns_theta_full 67.684
_diffrn_reflns_theta_max 78.245
_diffrn_reflns_theta_min 3.352
_diffrn_source 'micro-focus sealed X-ray tube'
_exptl_absorpt_coefficient_mu 4.874
_exptl_absorpt_correction_T_max 1.00000
_exptl_absorpt_correction_T_min 0.37622
_exptl_absorpt_correction_type multi-scan
_exptl_absorpt_process_details
;
CrysAlisPro 1.171.39.46 (Rigaku Oxford Diffraction, 2018)
Empirical absorption correction using spherical harmonics,
 implemented in SCALE3 ABSPACK scaling algorithm.
;
_exptl_crystal_colour colorless
_exptl_crystal_density_diffrn 1.641
_exptl_crystal_description block
_exptl_crystal_F_000 2036
_exptl_crystal_size_max 0.150
_exptl_crystal_size_mid 0.120
_exptl_crystal_size_min 0.100
_refine_diff_density_max 0.714
_refine_diff_density_min -1.424
_refine_diff_density_rms 0.108
_refine_ls_extinction_method none
_refine_ls_goodness_of_fit_ref 1.087
_refine_ls_hydrogen_treatment constr
_refine_ls_matrix_type full
_refine_ls_number_parameters 568
_refine_ls_number_reflns 8695
_refine_ls_number_restraints 0
_refine_ls_restrained_S_all 1.087
_refine_ls_R_factor_all 0.0394
_refine_ls_R_factor_gt 0.0325
_refine_ls_shift/su_max 0.002
_refine_ls_shift/su_mean 0.000
_refine_ls_structure_factor_coef Fsqd
_refine_ls_weighting_details 'w=1/[\s^2^(Fo^2^)+(0.0395P)^2^+7.5138P] where P=(Fo^2^+2Fc^2^)/3'
_refine_ls_weighting_scheme calc
_refine_ls_wR_factor_gt 0.0843
_refine_ls_wR_factor_ref 0.0902
_reflns_Friedel_coverage 0.000
_reflns_number_gt 7680
_reflns_number_total 8695
_reflns_threshold_expression 'I > 2\s(I)'
_cod_data_source_file d0dt03383a2.cif
_cod_data_source_block exp_481
_cod_original_sg_symbol_H-M 'P 21/c'
_cod_database_code 7705840
_shelx_shelxl_version_number 2018/1
_shelx_space_group_comment
;
The symmetry employed for this shelxl refinement is uniquely defined
by the following loop, which should always be used as a source of
symmetry information in preference to the above space-group names.
They are only intended as comments.
;
_shelx_estimated_absorpt_t_min 0.528
_shelx_estimated_absorpt_t_max 0.641

loop_
_space_group_symop_operation_xyz
'x, y, z'
'-x, y+1/2, -z+1/2'
'-x, -y, -z'
'x, -y-1/2, z-1/2'

loop_
_atom_site_label
_atom_site_type_symbol
_atom_site_fract_x
_atom_site_fract_y
_atom_site_fract_z
_atom_site_U_iso_or_equiv
_atom_site_adp_type
_atom_site_occupancy
_atom_site_site_symmetry_order
_atom_site_calc_flag
_atom_site_refinement_flags_posn
_atom_site_refinement_flags_adp
_atom_site_refinement_flags_occupancy
_atom_site_disorder_assembly
_atom_site_disorder_group
Yb00 Yb 0.88165(2) 0.31993(2) 0.55452(2) 0.01796(6) Uani 1 1 d . . . . .
F6 F 0.3562(2) 0.21481(8) 0.64811(12) 0.0346(5) Uani 1 1 d . . . . .
O2 O 0.9710(3) 0.24914(8) 0.62107(11) 0.0226(4) Uani 1 1 d . . . . .
F3 F 1.0231(3) 0.40787(8) 0.76847(12) 0.0413(5) Uani 1 1 d . . . . .
O3 O 0.6636(3) 0.29582(8) 0.60467(12) 0.0233(4) Uani 1 1 d . . . . .
O4 O 0.7908(3) 0.24952(8) 0.49135(11) 0.0221(4) Uani 1 1 d . . . . .
O5 O 0.7785(3) 0.34935(8) 0.45077(11) 0.0210(4) Uani 1 1 d . . . . .
O1 O 1.0316(3) 0.34788(8) 0.65066(11) 0.0230(4) Uani 1 1 d . . . . .
F5 F 0.5291(3) 0.25061(10) 0.72288(12) 0.0452(6) Uani 1 1 d . . . . .
F2 F 1.2616(3) 0.39313(9) 0.74187(13) 0.0435(5) Uani 1 1 d . . . . .
F1 F 1.1719(4) 0.35458(8) 0.83057(11) 0.0476(6) Uani 1 1 d . . . . .
F4 F 0.3721(3) 0.29615(8) 0.65141(15) 0.0497(7) Uani 1 1 d . . . . .
N2 N 1.0245(3) 0.39785(9) 0.51828(13) 0.0199(5) Uani 1 1 d . . . . .
N1 N 0.9604(3) 0.41587(9) 0.44697(13) 0.0197(5) Uani 1 1 d . . . . .
N3 N 1.1198(3) 0.30001(10) 0.49191(14) 0.0221(5) Uani 1 1 d . . . . .
N4 N 0.7502(3) 0.40236(10) 0.58854(13) 0.0212(5) Uani 1 1 d . . . . .
C4 C 1.0362(4) 0.18670(11) 0.70849(17) 0.0219(6) Uani 1 1 d . . . . .
C33 C 0.8372(4) 0.38867(11) 0.42177(16) 0.0202(6) Uani 1 1 d . . . . .
C34 C 0.7529(4) 0.40465(11) 0.35160(16) 0.0199(6) Uani 1 1 d . . . . .
C32 C 0.6009(4) 0.40625(12) 0.60897(17) 0.0236(6) Uani 1 1 d . . . . .
H32 H 0.538841 0.376211 0.611094 0.028 Uiso 1 1 calc R U . . .
C26 C 1.1957(4) 0.38732(12) 0.51691(16) 0.0211(6) Uani 1 1 d . . . . .
H26A H 1.247741 0.387590 0.566293 0.025 Uiso 1 1 calc R U . . .
H26B H 1.244839 0.414645 0.490279 0.025 Uiso 1 1 calc R U . . .
C7 C 1.0190(4) 0.24061(11) 0.68537(16) 0.0211(6) Uani 1 1 d . . . . .
C35 C 0.7647(4) 0.45330(11) 0.32373(16) 0.0210(6) Uani 1 1 d . . . . .
H35 H 0.832296 0.477615 0.348711 0.025 Uiso 1 1 calc R U . . .
C36 C 0.6788(4) 0.46659(12) 0.25998(17) 0.0238(6) Uani 1 1 d . . . . .
H36 H 0.688619 0.499941 0.241869 0.029 Uiso 1 1 calc R U . . .
C27 C 1.0056(4) 0.44051(11) 0.56745(16) 0.0205(6) Uani 1 1 d . . . . .
H27A H 1.038395 0.472382 0.545185 0.025 Uiso 1 1 calc R U . . .
H27B H 1.077233 0.435205 0.611716 0.025 Uiso 1 1 calc R U . . .
C13 C 0.5926(4) 0.21381(12) 0.55760(17) 0.0231(6) Uani 1 1 d . . . . .
H13 H 0.531676 0.184257 0.565344 0.028 Uiso 1 1 calc R U . . .
C25 C 1.2278(4) 0.33700(12) 0.48296(16) 0.0221(6) Uani 1 1 d . . . . .
C28 C 0.8355(4) 0.44547(11) 0.58563(15) 0.0202(6) Uani 1 1 d . . . . .
C15 C 0.6664(4) 0.17614(12) 0.44154(18) 0.0241(6) Uani 1 1 d . . . . .
C3 C 1.1322(4) 0.17219(12) 0.76953(18) 0.0267(7) Uani 1 1 d . . . . .
H3 H 1.183530 0.197278 0.799860 0.032 Uiso 1 1 calc R U . . .
C8 C 1.0601(4) 0.28065(12) 0.73490(17) 0.0234(6) Uani 1 1 d . . . . .
H8 H 1.082985 0.273021 0.784036 0.028 Uiso 1 1 calc R U . . .
C5 C 0.9606(4) 0.14918(13) 0.66494(18) 0.0278(7) Uani 1 1 d . . . . .
H5 H 0.894667 0.158475 0.623133 0.033 Uiso 1 1 calc R U . . .
C40 C 0.4848(4) 0.44720(13) 0.15511(17) 0.0272(7) Uani 1 1 d . . . . .
H40 H 0.507651 0.479739 0.136974 0.033 Uiso 1 1 calc R U . . .
C9 C 1.0668(4) 0.32975(12) 0.71232(16) 0.0213(6) Uani 1 1 d . . . . .
C37 C 0.5776(4) 0.43171(12) 0.22172(16) 0.0228(6) Uani 1 1 d . . . . .
C29 C 0.7756(4) 0.49250(12) 0.60313(16) 0.0232(6) Uani 1 1 d . . . . .
H29 H 0.839557 0.522118 0.600661 0.028 Uiso 1 1 calc R U . . .
C39 C 0.6539(4) 0.36953(12) 0.31306(17) 0.0252(6) Uani 1 1 d . . . . .
H39 H 0.645484 0.336044 0.330916 0.030 Uiso 1 1 calc R U . . .
C12 C 0.5850(4) 0.25441(12) 0.60245(16) 0.0213(6) Uani 1 1 d . . . . .
C31 C 0.5333(4) 0.45155(13) 0.62697(19) 0.0279(7) Uani 1 1 d . . . . .
H31 H 0.427329 0.452448 0.641103 0.033 Uiso 1 1 calc R U . . .
C30 C 0.6219(4) 0.49577(12) 0.62422(18) 0.0284(7) Uani 1 1 d . . . . .
H30 H 0.578259 0.527490 0.636474 0.034 Uiso 1 1 calc R U . . .
C23 C 1.3945(4) 0.28102(13) 0.42253(17) 0.0263(7) Uani 1 1 d . . . . .
H23 H 1.488110 0.274583 0.399122 0.032 Uiso 1 1 calc R U . . .
C22 C 1.2837(4) 0.24262(12) 0.43121(17) 0.0249(6) Uani 1 1 d . . . . .
H22 H 1.299772 0.209451 0.413556 0.030 Uiso 1 1 calc R U . . .
C24 C 1.3650(4) 0.32887(12) 0.44885(17) 0.0226(6) Uani 1 1 d . . . . .
H24 H 1.438333 0.355823 0.443535 0.027 Uiso 1 1 calc R U . . .
C10 C 1.1316(4) 0.37108(13) 0.76456(17) 0.0286(7) Uani 1 1 d . . . . .
C2 C 1.1532(5) 0.12098(13) 0.78627(18) 0.0300(7) Uani 1 1 d . . . . .
H2 H 1.219178 0.111264 0.827855 0.036 Uiso 1 1 calc R U . . .
C14 C 0.6903(4) 0.21494(11) 0.49937(17) 0.0220(6) Uani 1 1 d . . . . .
C21 C 1.1506(4) 0.25367(12) 0.46583(17) 0.0242(6) Uani 1 1 d . . . . .
H21 H 1.075944 0.227211 0.471769 0.029 Uiso 1 1 calc R U . . .
C1 C 1.0783(4) 0.08429(13) 0.74245(18) 0.0285(7) Uani 1 1 d . . . . .
H1 H 1.093675 0.049406 0.753661 0.034 Uiso 1 1 calc R U . . .
C38 C 0.5681(4) 0.38267(13) 0.24954(18) 0.0276(7) Uani 1 1 d . . . . .
H38 H 0.501716 0.358119 0.224355 0.033 Uiso 1 1 calc R U . . .
C42 C 0.2768(4) 0.43574(13) 0.05183(18) 0.0285(7) Uani 1 1 d . . . . .
C41 C 0.3715(4) 0.42009(13) 0.11763(17) 0.0265(7) Uani 1 1 d . . . . .
H41 H 0.350117 0.387312 0.135362 0.032 Uiso 1 1 calc R U . . .
C20 C 0.7308(4) 0.18552(13) 0.37723(19) 0.0283(7) Uani 1 1 d . . . . .
H20 H 0.794018 0.215024 0.372391 0.034 Uiso 1 1 calc R U . . .
C11 C 0.4594(4) 0.25368(12) 0.65662(19) 0.0287(7) Uani 1 1 d . . . . .
C16 C 0.5714(4) 0.13272(13) 0.44749(19) 0.0299(7) Uani 1 1 d . . . . .
H16 H 0.526321 0.125769 0.490804 0.036 Uiso 1 1 calc R U . . .
C19 C 0.7038(5) 0.15246(14) 0.32045(19) 0.0328(7) Uani 1 1 d . . . . .
H19 H 0.749329 0.159047 0.277112 0.039 Uiso 1 1 calc R U . . .
C6 C 0.9816(4) 0.09837(13) 0.68266(19) 0.0305(7) Uani 1 1 d . . . . .
H6 H 0.928659 0.073091 0.653193 0.037 Uiso 1 1 calc R U . . .
C18 C 0.6097(5) 0.10947(14) 0.3271(2) 0.0362(8) Uani 1 1 d . . . . .
H18 H 0.590994 0.086634 0.288207 0.043 Uiso 1 1 calc R U . . .
C17 C 0.5436(5) 0.10002(14) 0.3902(2) 0.0367(8) Uani 1 1 d . . . . .
H17 H 0.478474 0.070847 0.394279 0.044 Uiso 1 1 calc R U . . .
C47 C 0.1597(5) 0.40299(15) 0.01957(19) 0.0329(8) Uani 1 1 d . . . . .
H47 H 0.145163 0.370580 0.039981 0.040 Uiso 1 1 calc R U . . .
C43 C 0.2961(5) 0.48261(15) 0.01926(19) 0.0356(8) Uani 1 1 d . . . . .
H43 H 0.375258 0.505578 0.039532 0.043 Uiso 1 1 calc R U . . .
C44 C 0.2014(5) 0.49615(16) -0.0424(2) 0.0410(9) Uani 1 1 d . . . . .
H44 H 0.216139 0.528248 -0.063660 0.049 Uiso 1 1 calc R U . . .
C46 C 0.0646(5) 0.41695(17) -0.0417(2) 0.0404(9) Uani 1 1 d . . . . .
H46 H -0.015689 0.394462 -0.062185 0.049 Uiso 1 1 calc R U . . .
C45 C 0.0866(5) 0.46355(17) -0.0727(2) 0.0412(9) Uani 1 1 d . . . . .
H45 H 0.022438 0.472996 -0.114942 0.049 Uiso 1 1 calc R U . . .

loop_
_atom_site_aniso_label
_atom_site_aniso_U_11
_atom_site_aniso_U_22
_atom_site_aniso_U_33
_atom_site_aniso_U_23
_atom_site_aniso_U_13
_atom_site_aniso_U_12
Yb00 0.01728(9) 0.01512(9) 0.02085(9) 0.00057(5) -0.00149(6) -0.00162(5)
F6 0.0280(11) 0.0293(10) 0.0484(12) 0.0025(9) 0.0131(9) -0.0088(8)
O2 0.0237(11) 0.0174(10) 0.0254(11) 0.0017(8) -0.0037(8) 0.0005(8)
F3 0.0559(15) 0.0267(10) 0.0402(12) -0.0090(9) -0.0011(10) 0.0092(10)
O3 0.0195(11) 0.0190(10) 0.0320(11) 0.0008(9) 0.0061(9) -0.0034(8)
O4 0.0208(11) 0.0193(10) 0.0255(10) 0.0005(8) -0.0015(8) -0.0037(8)
O5 0.0200(10) 0.0192(10) 0.0229(10) 0.0047(8) -0.0032(8) -0.0033(8)
O1 0.0244(11) 0.0188(10) 0.0244(11) 0.0006(8) -0.0061(8) -0.0026(8)
F5 0.0558(15) 0.0516(14) 0.0296(11) -0.0034(10) 0.0108(10) -0.0148(12)
F2 0.0452(13) 0.0363(12) 0.0470(13) -0.0042(10) -0.0068(10) -0.0166(10)
F1 0.0845(19) 0.0278(11) 0.0266(10) -0.0008(8) -0.0150(11) -0.0030(11)
F4 0.0438(14) 0.0262(11) 0.0848(18) 0.0079(11) 0.0363(13) 0.0091(10)
N2 0.0215(13) 0.0173(12) 0.0201(12) -0.0010(9) -0.0025(9) 0.0006(10)
N1 0.0180(12) 0.0191(12) 0.0214(12) -0.0002(9) -0.0006(9) 0.0013(10)
N3 0.0195(13) 0.0205(12) 0.0249(12) 0.0006(10) -0.0046(10) -0.0006(10)
N4 0.0210(13) 0.0178(12) 0.0239(12) 0.0002(9) -0.0022(10) -0.0024(10)
C4 0.0219(15) 0.0193(14) 0.0250(15) 0.0013(11) 0.0039(12) -0.0014(11)
C33 0.0207(14) 0.0175(13) 0.0223(14) -0.0015(11) 0.0018(11) -0.0019(11)
C34 0.0199(14) 0.0181(14) 0.0217(14) 0.0003(11) 0.0016(11) -0.0007(11)
C32 0.0175(14) 0.0215(14) 0.0318(16) 0.0000(12) 0.0019(12) -0.0019(11)
C26 0.0149(14) 0.0226(14) 0.0251(14) 0.0014(11) -0.0020(11) -0.0029(11)
C7 0.0188(14) 0.0190(14) 0.0252(15) 0.0011(11) 0.0010(11) -0.0010(11)
C35 0.0174(14) 0.0181(14) 0.0269(15) -0.0013(11) -0.0015(11) 0.0009(11)
C36 0.0266(16) 0.0184(14) 0.0259(15) 0.0027(11) 0.0006(12) 0.0017(12)
C27 0.0205(15) 0.0178(13) 0.0228(14) -0.0006(11) -0.0001(11) 0.0011(11)
C13 0.0195(15) 0.0186(14) 0.0308(16) 0.0036(12) 0.0001(12) -0.0054(11)
C25 0.0222(15) 0.0221(15) 0.0204(14) 0.0016(11) -0.0067(11) -0.0004(12)
C28 0.0197(14) 0.0200(14) 0.0201(14) 0.0012(11) -0.0018(11) -0.0030(11)
C15 0.0237(16) 0.0191(14) 0.0285(16) -0.0018(11) -0.0033(12) 0.0008(12)
C3 0.0325(18) 0.0203(15) 0.0260(16) -0.0003(12) -0.0041(13) -0.0026(13)
C8 0.0256(16) 0.0216(15) 0.0226(14) 0.0023(12) -0.0003(12) 0.0014(12)
C5 0.0281(17) 0.0235(16) 0.0304(16) -0.0010(13) -0.0037(13) -0.0023(13)
C40 0.0325(18) 0.0247(16) 0.0237(15) 0.0029(12) -0.0020(13) 0.0004(13)
C9 0.0177(14) 0.0235(14) 0.0224(14) -0.0019(11) 0.0002(11) 0.0003(11)
C37 0.0207(15) 0.0231(15) 0.0241(15) 0.0002(12) -0.0004(12) 0.0017(12)
C29 0.0260(16) 0.0180(14) 0.0255(15) -0.0020(11) 0.0014(12) -0.0035(12)
C39 0.0265(16) 0.0209(15) 0.0266(15) 0.0042(12) -0.0054(12) -0.0033(12)
C12 0.0152(14) 0.0217(14) 0.0269(15) 0.0059(12) 0.0004(11) -0.0020(11)
C31 0.0227(16) 0.0252(16) 0.0359(17) -0.0019(13) 0.0041(13) -0.0011(13)
C30 0.0283(17) 0.0205(15) 0.0366(18) -0.0047(13) 0.0035(14) 0.0025(13)
C23 0.0207(15) 0.0336(17) 0.0241(15) 0.0032(13) 0.0000(12) 0.0070(13)
C22 0.0235(16) 0.0243(15) 0.0261(15) -0.0012(12) -0.0017(12) 0.0064(12)
C24 0.0136(14) 0.0263(15) 0.0273(15) 0.0035(12) -0.0012(11) 0.0007(11)
C10 0.0367(19) 0.0230(16) 0.0246(15) 0.0011(12) -0.0049(13) -0.0022(13)
C2 0.0372(19) 0.0242(16) 0.0277(16) 0.0047(13) -0.0017(14) 0.0004(14)
C14 0.0192(15) 0.0182(14) 0.0272(15) 0.0027(11) -0.0049(11) 0.0019(11)
C21 0.0209(15) 0.0205(15) 0.0300(16) 0.0003(12) -0.0033(12) -0.0002(12)
C1 0.0331(18) 0.0207(15) 0.0317(17) 0.0044(12) 0.0030(14) -0.0016(13)
C38 0.0273(17) 0.0239(16) 0.0301(16) 0.0009(13) -0.0050(13) -0.0059(13)
C42 0.0274(17) 0.0330(17) 0.0247(15) -0.0028(13) -0.0008(13) 0.0061(14)
C41 0.0267(17) 0.0251(16) 0.0272(16) 0.0001(12) 0.0003(13) 0.0017(13)
C20 0.0273(17) 0.0240(16) 0.0334(17) -0.0018(13) 0.0014(14) -0.0004(13)
C11 0.0279(17) 0.0199(15) 0.0394(18) 0.0018(13) 0.0088(14) -0.0027(13)
C16 0.0308(18) 0.0230(16) 0.0354(18) -0.0010(13) 0.0011(14) -0.0035(13)
C19 0.0328(19) 0.0339(18) 0.0318(17) -0.0063(14) 0.0028(14) 0.0017(15)
C6 0.0355(19) 0.0221(16) 0.0333(17) -0.0016(13) 0.0000(14) -0.0018(14)
C18 0.040(2) 0.0301(18) 0.0362(19) -0.0110(15) -0.0056(15) 0.0039(15)
C17 0.040(2) 0.0228(16) 0.046(2) -0.0052(15) -0.0048(16) -0.0059(15)
C47 0.0327(19) 0.0372(19) 0.0278(17) -0.0064(14) -0.0024(14) 0.0020(15)
C43 0.038(2) 0.0364(19) 0.0298(17) 0.0036(14) -0.0094(15) 0.0009(16)
C44 0.045(2) 0.043(2) 0.0331(19) 0.0060(16) -0.0054(16) 0.0056(18)
C46 0.033(2) 0.056(3) 0.0308(18) -0.0119(17) -0.0049(15) 0.0040(18)
C45 0.043(2) 0.053(2) 0.0255(17) -0.0022(16) -0.0059(15) 0.0135(19)

loop_
_atom_type_symbol
_atom_type_description
_atom_type_scat_dispersion_real
_atom_type_scat_dispersion_imag
_atom_type_scat_source
C C 0.0181 0.0091 'International Tables Vol C Tables 4.2.6.8 and 6.1.1.4'
H H 0.0000 0.0000 'International Tables Vol C Tables 4.2.6.8 and 6.1.1.4'
F F 0.0727 0.0534 'International Tables Vol C Tables 4.2.6.8 and 6.1.1.4'
N N 0.0311 0.0180 'International Tables Vol C Tables 4.2.6.8 and 6.1.1.4'
O O 0.0492 0.0322 'International Tables Vol C Tables 4.2.6.8 and 6.1.1.4'
Yb Yb -7.2108 4.4329 'International Tables Vol C Tables 4.2.6.8 and 6.1.1.4'

loop_
_geom_angle_atom_site_label_1
_geom_angle_atom_site_label_2
_geom_angle_atom_site_label_3
_geom_angle
_geom_angle_site_symmetry_1
_geom_angle_site_symmetry_3
_geom_angle_publ_flag
O5 Yb00 O3 102.20(8) . . ?
O5 Yb00 O1 138.43(8) . . ?
O3 Yb00 O1 99.71(8) . . ?
O5 Yb00 O4 75.03(8) . . ?
O3 Yb00 O4 75.27(8) . . ?
O1 Yb00 O4 145.30(8) . . ?
O5 Yb00 O2 146.94(8) . . ?
O3 Yb00 O2 77.04(8) . . ?
O1 Yb00 O2 72.58(8) . . ?
O4 Yb00 O2 72.85(8) . . ?
O5 Yb00 N3 85.12(8) . . ?
O3 Yb00 N3 150.95(8) . . ?
O1 Yb00 N3 92.46(8) . . ?
O4 Yb00 N3 79.71(8) . . ?
O2 Yb00 N3 81.70(8) . . ?
O5 Yb00 N2 67.97(8) . . ?
O3 Yb00 N2 141.43(8) . . ?
O1 Yb00 N2 72.83(8) . . ?
O4 Yb00 N2 131.65(8) . . ?
O2 Yb00 N2 131.85(8) . . ?
N3 Yb00 N2 67.44(9) . . ?
O5 Yb00 N4 77.37(8) . . ?
O3 Yb00 N4 75.28(8) . . ?
O1 Yb00 N4 74.66(8) . . ?
O4 Yb00 N4 133.78(8) . . ?
O2 Yb00 N4 132.19(8) . . ?
N3 Yb00 N4 133.65(9) . . ?
N2 Yb00 N4 66.22(9) . . ?
O5 Yb00 C33 20.83(8) . . ?
O3 Yb00 C33 118.22(8) . . ?
O1 Yb00 C33 118.73(8) . . ?
O4 Yb00 C33 92.62(8) . . ?
O2 Yb00 C33 156.18(8) . . ?
N3 Yb00 C33 77.10(8) . . ?
N2 Yb00 C33 47.15(8) . . ?
N4 Yb00 C33 71.42(8) . . ?
C7 O2 Yb00 135.8(2) . . ?
C12 O3 Yb00 132.3(2) . . ?
C14 O4 Yb00 135.6(2) . . ?
C33 O5 Yb00 121.81(19) . . ?
C9 O1 Yb00 133.3(2) . . ?
C26 N2 C27 108.6(2) . . ?
C26 N2 N1 108.4(2) . . ?
C27 N2 N1 106.0(2) . . ?
C26 N2 Yb00 110.02(17) . . ?
C27 N2 Yb00 111.80(18) . . ?
N1 N2 Yb00 111.80(16) . . ?
C33 N1 N2 111.0(2) . . ?
C21 N3 C25 117.0(3) . . ?
C21 N3 Yb00 123.9(2) . . ?
C25 N3 Yb00 119.1(2) . . ?
C32 N4 C28 117.2(3) . . ?
C32 N4 Yb00 124.9(2) . . ?
C28 N4 Yb00 117.9(2) . . ?
C3 C4 C5 119.0(3) . . ?
C3 C4 C7 122.4(3) . . ?
C5 C4 C7 118.5(3) . . ?
O5 C33 N1 127.2(3) . . ?
O5 C33 C34 115.7(3) . . ?
N1 C33 C34 117.0(3) . . ?
O5 C33 Yb00 37.36(13) . . ?
N1 C33 Yb00 89.86(18) . . ?
C34 C33 Yb00 153.1(2) . . ?
C35 C34 C39 118.2(3) . . ?
C35 C34 C33 123.2(3) . . ?
C39 C34 C33 118.5(3) . . ?
N4 C32 C31 123.4(3) . . ?
N2 C26 C25 112.9(2) . . ?
O2 C7 C8 122.1(3) . . ?
O2 C7 C4 117.7(3) . . ?
C8 C7 C4 120.2(3) . . ?
C36 C35 C34 120.7(3) . . ?
C35 C36 C37 121.2(3) . . ?
N2 C27 C28 111.8(2) . . ?
C12 C13 C14 121.4(3) . . ?
N3 C25 C24 122.7(3) . . ?
N3 C25 C26 115.7(3) . . ?
C24 C25 C26 121.5(3) . . ?
N4 C28 C29 122.7(3) . . ?
N4 C28 C27 117.0(3) . . ?
C29 C28 C27 120.2(3) . . ?
C20 C15 C16 118.8(3) . . ?
C20 C15 C14 118.5(3) . . ?
C16 C15 C14 122.5(3) . . ?
C4 C3 C2 120.2(3) . . ?
C9 C8 C7 120.7(3) . . ?
C6 C5 C4 120.1(3) . . ?
C41 C40 C37 126.4(3) . . ?
O1 C9 C8 129.2(3) . . ?
O1 C9 C10 111.0(3) . . ?
C8 C9 C10 119.7(3) . . ?
C38 C37 C36 117.8(3) . . ?
C38 C37 C40 122.2(3) . . ?
C36 C37 C40 120.1(3) . . ?
C30 C29 C28 119.3(3) . . ?
C38 C39 C34 121.2(3) . . ?
O3 C12 C13 129.5(3) . . ?
O3 C12 C11 111.9(3) . . ?
C13 C12 C11 118.5(3) . . ?
C32 C31 C30 119.2(3) . . ?
C29 C30 C31 118.2(3) . . ?
C24 C23 C22 118.5(3) . . ?
C21 C22 C23 118.6(3) . . ?
C25 C24 C23 119.4(3) . . ?
F1 C10 F3 107.4(3) . . ?
F1 C10 F2 107.5(3) . . ?
F3 C10 F2 106.2(3) . . ?
F1 C10 C9 114.3(3) . . ?
F3 C10 C9 110.6(3) . . ?
F2 C10 C9 110.6(3) . . ?
C1 C2 C3 120.1(3) . . ?
O4 C14 C13 123.0(3) . . ?
O4 C14 C15 116.9(3) . . ?
C13 C14 C15 120.0(3) . . ?
N3 C21 C22 123.8(3) . . ?
C6 C1 C2 119.9(3) . . ?
C39 C38 C37 120.9(3) . . ?
C43 C42 C47 117.4(3) . . ?
C43 C42 C41 123.1(3) . . ?
C47 C42 C41 119.5(3) . . ?
C40 C41 C42 126.6(3) . . ?
C19 C20 C15 120.9(3) . . ?
F5 C11 F4 107.9(3) . . ?
F5 C11 F6 106.6(3) . . ?
F4 C11 F6 107.0(3) . . ?
F5 C11 C12 111.1(3) . . ?
F4 C11 C12 110.2(3) . . ?
F6 C11 C12 113.8(3) . . ?
C17 C16 C15 120.0(3) . . ?
C20 C19 C18 119.7(3) . . ?
C1 C6 C5 120.6(3) . . ?
C17 C18 C19 120.0(3) . . ?
C18 C17 C16 120.6(3) . . ?
C46 C47 C42 121.3(4) . . ?
C44 C43 C42 121.0(4) . . ?
C45 C44 C43 120.5(4) . . ?
C45 C46 C47 120.0(4) . . ?
C44 C45 C46 119.8(4) . . ?

loop_
_geom_bond_atom_site_label_1
_geom_bond_atom_site_label_2
_geom_bond_distance
_geom_bond_site_symmetry_2
_geom_bond_publ_flag
Yb00 O5 2.203(2) . ?
Yb00 O3 2.225(2) . ?
Yb00 O1 2.230(2) . ?
Yb00 O4 2.296(2) . ?
Yb00 O2 2.332(2) . ?
Yb00 N3 2.467(3) . ?
Yb00 N2 2.504(3) . ?
Yb00 N4 2.546(3) . ?
Yb00 C33 3.085(3) . ?
F6 C11 1.339(4) . ?
O2 C7 1.261(4) . ?
F3 C10 1.335(4) . ?
O3 C12 1.273(4) . ?
O4 C14 1.259(4) . ?
O5 C33 1.291(4) . ?
O1 C9 1.266(4) . ?
F5 C11 1.330(4) . ?
F2 C10 1.339(4) . ?
F1 C10 1.332(4) . ?
F4 C11 1.335(4) . ?
N2 C26 1.461(4) . ?
N2 C27 1.476(4) . ?
N2 N1 1.478(3) . ?
N1 C33 1.307(4) . ?
N3 C21 1.351(4) . ?
N3 C25 1.351(4) . ?
N4 C32 1.345(4) . ?
N4 C28 1.346(4) . ?
C4 C3 1.393(5) . ?
C4 C5 1.398(4) . ?
C4 C7 1.490(4) . ?
C33 C34 1.499(4) . ?
C34 C35 1.394(4) . ?
C34 C39 1.399(4) . ?
C32 C31 1.378(5) . ?
C26 C25 1.509(4) . ?
C7 C8 1.430(4) . ?
C35 C36 1.385(4) . ?
C36 C37 1.402(4) . ?
C27 C28 1.500(4) . ?
C13 C12 1.370(5) . ?
C13 C14 1.430(5) . ?
C25 C24 1.385(5) . ?
C28 C29 1.389(4) . ?
C15 C20 1.396(5) . ?
C15 C16 1.404(5) . ?
C15 C14 1.495(4) . ?
C3 C2 1.394(5) . ?
C8 C9 1.366(4) . ?
C5 C6 1.388(5) . ?
C40 C41 1.334(5) . ?
C40 C37 1.471(4) . ?
C9 C10 1.533(4) . ?
C37 C38 1.401(4) . ?
C29 C30 1.384(5) . ?
C39 C38 1.381(5) . ?
C12 C11 1.534(4) . ?
C31 C30 1.385(5) . ?
C23 C24 1.387(5) . ?
C23 C22 1.393(5) . ?
C22 C21 1.374(5) . ?
C2 C1 1.383(5) . ?
C1 C6 1.375(5) . ?
C42 C43 1.397(5) . ?
C42 C47 1.400(5) . ?
C42 C41 1.467(5) . ?
C20 C19 1.383(5) . ?
C16 C17 1.385(5) . ?
C19 C18 1.392(5) . ?
C18 C17 1.382(6) . ?
C47 C46 1.388(5) . ?
C43 C44 1.390(5) . ?
C44 C45 1.372(6) . ?
C46 C45 1.381(6) . ?
